data_7043613
loop_
_publ_author_name
'Gu, Jinzhong'
'Liang, Xiaoxiao'
'Cai, Yan'
'Wu, Jiang'
'Shi, Zi-Fa'
'Kirillov, Alexander M.'

_publ_section_title
;
 Hydrothermal assembly, structures, topologies, luminescence, and
 magnetism of a novel series of coordination polymers driven by a
 trifunctional nicotinic acid building block
;
_journal_name_full 'Dalton Trans.'
_journal_paper_doi 10.1039/C7DT01742A
_journal_year 2017
_chemical_formula_sum 'C36 H18 Mn N6 O11'
_chemical_formula_weight 765.50
_space_group_crystal_system orthorhombic
_space_group_IT_number 43
_space_group_name_Hall 'F 2 -2d'
_space_group_name_H-M_alt 'F d d 2'
_symmetry_space_group_name_Hall 'F 2 -2d'
_symmetry_space_group_name_H-M 'F d d 2'
_atom_sites_solution_hydrogens mixed
_audit_creation_method SHELXL-2014/7
_audit_update_record
;
2017-03-08 deposited with the CCDC.
2017-07-14 downloaded from the CCDC.
;
_cell_angle_alpha 90
_cell_angle_beta 90
_cell_angle_gamma 90
_cell_formula_units_Z 8
_cell_length_a 15.3257(10)
_cell_length_b 20.0375(10)
_cell_length_c 24.9024(19)
_cell_measurement_reflns_used 6625
_cell_measurement_temperature 293(2)
_cell_measurement_theta_max 25.047
_cell_measurement_theta_min 3.347
_cell_volume 7647.2(9)
_computing_cell_refinement 'Bruker SAINT'
_computing_data_collection 'Bruker APEX2'
_computing_data_reduction 'Bruker SAINT'
_computing_molecular_graphics 'Bruker SHELXTL'
_computing_publication_material 'Bruker SHELXTL'
_computing_structure_refinement 'SHELXL-2014/7 (Sheldrick, 2014)'
_computing_structure_solution 'SHELXL-2014/7 (Sheldrick, 2014)'
_diffrn_ambient_temperature 293(2)
_diffrn_measured_fraction_theta_full 0.997
_diffrn_measured_fraction_theta_max 0.997
_diffrn_measurement_device_type 'Bruker APE-II CCD'
_diffrn_measurement_method '\f and \w scans'
_diffrn_radiation_type MoK\a
_diffrn_radiation_wavelength 0.71073
_diffrn_reflns_av_R_equivalents 0.0460
_diffrn_reflns_av_unetI/netI 0.0618
_diffrn_reflns_Laue_measured_fraction_full 0.997
_diffrn_reflns_Laue_measured_fraction_max 0.997
_diffrn_reflns_limit_h_max 16
_diffrn_reflns_limit_h_min -18
_diffrn_reflns_limit_k_max 18
_diffrn_reflns_limit_k_min -23
_diffrn_reflns_limit_l_max 29
_diffrn_reflns_limit_l_min -18
_diffrn_reflns_number 6625
_diffrn_reflns_point_group_measured_fraction_full 0.801
_diffrn_reflns_point_group_measured_fraction_max 0.801
_diffrn_reflns_theta_full 25.047
_diffrn_reflns_theta_max 25.047
_diffrn_reflns_theta_min 3.347
_diffrn_source 'fine-focus sealed tube'
_exptl_absorpt_coefficient_mu 0.410
_exptl_absorpt_correction_type multi-scan
_exptl_crystal_colour yellow
_exptl_crystal_density_diffrn 1.330
_exptl_crystal_description block
_exptl_crystal_F_000 3112
_exptl_crystal_size_max 0.280
_exptl_crystal_size_mid 0.210
_exptl_crystal_size_min 0.200
_exptl_transmission_factor_max 0.921
_exptl_transmission_factor_min 0.902
_refine_diff_density_max 0.684
_refine_diff_density_min -0.335
_refine_diff_density_rms 0.081
_refine_ls_abs_structure_details
;
 Flack x determined using 489 quotients [(I+)-(I-)]/[(I+)+(I-)]
 (Parsons, Flack and Wagner, Acta Cryst. B69 (2013) 249-259).
;
_refine_ls_abs_structure_Flack 0.05(3)
_refine_ls_extinction_method none
_refine_ls_goodness_of_fit_ref 1.083
_refine_ls_hydrogen_treatment constr
_refine_ls_matrix_type full
_refine_ls_number_parameters 249
_refine_ls_number_reflns 2714
_refine_ls_number_restraints 20
_refine_ls_restrained_S_all 1.081
_refine_ls_R_factor_all 0.1210
_refine_ls_R_factor_gt 0.0933
_refine_ls_shift/su_max 0.001
_refine_ls_shift/su_mean 0.000
_refine_ls_structure_factor_coef Fsqd
_refine_ls_weighting_details 'w=1/[\s^2^(Fo^2^)+(0.2000P)^2^+0.3265P] where P=(Fo^2^+2Fc^2^)/3'
_refine_ls_weighting_scheme calc
_refine_ls_wR_factor_gt 0.2635
_refine_ls_wR_factor_ref 0.3021
_reflns_Friedel_coverage 0.569
_reflns_Friedel_fraction_full 0.596
_reflns_Friedel_fraction_max 0.596
_reflns_number_gt 1920
_reflns_number_total 2714
_reflns_threshold_expression 'I > 2\s(I)'
_cod_data_source_file c7dt01742a2.cif
_cod_data_source_block 289-12Mn1
_cod_original_cell_volume 7647.2(8)
_cod_database_code 7043613
_shelx_shelxl_version_number 2014/7
_shelx_space_group_comment
;
The symmetry employed for this shelxl refinement is uniquely defined
by the following loop, which should always be used as a source of
symmetry information in preference to the above space-group names.
They are only intended as comments.
;
_shelx_estimated_absorpt_t_min 0.894
_shelx_estimated_absorpt_t_max 0.922

loop_
_space_group_symop_operation_xyz
'x, y, z'
'-x, -y, z'
'-x+1/4, y+1/4, z+1/4'
'x+1/4, -y+1/4, z+1/4'
'x, y+1/2, z+1/2'
'-x, -y+1/2, z+1/2'
'-x+1/4, y+3/4, z+3/4'
'x+1/4, -y+3/4, z+3/4'
'x+1/2, y, z+1/2'
'-x+1/2, -y, z+1/2'
'-x+3/4, y+1/4, z+3/4'
'x+3/4, -y+1/4, z+3/4'
'x+1/2, y+1/2, z'
'-x+1/2, -y+1/2, z'
'-x+3/4, y+3/4, z+1/4'
'x+3/4, -y+3/4, z+1/4'

loop_
_atom_site_label
_atom_site_type_symbol
_atom_site_fract_x
_atom_site_fract_y
_atom_site_fract_z
_atom_site_U_iso_or_equiv
_atom_site_adp_type
_atom_site_occupancy
_atom_site_site_symmetry_order
_atom_site_calc_flag
_atom_site_refinement_flags_posn
_atom_site_refinement_flags_adp
_atom_site_refinement_flags_occupancy
_atom_site_disorder_assembly
_atom_site_disorder_group
N1A N 0.3264(8) -0.1252(6) 1.0744(8) 0.101(5) Uani 0.5 1 d . . P A .
Mn1 Mn 0.5000 0.0000 1.01759(10) 0.0616(8) Uani 1 2 d S T P . .
C5B C 0.3264(8) -0.1252(6) 1.0744(8) 0.101(5) Uani 0.5 1 d . . P A .
H5B H 0.3800 -0.1200 1.0940 0.121 Uiso 0.5 1 d R U P . .
N2 N 0.6091(7) 0.0202(5) 0.9546(4) 0.067(3) Uani 1 1 d . . . . .
N3 N 0.4941(6) 0.1088(5) 0.9971(5) 0.065(3) Uani 1 1 d . . . . .
O1 O 0.4032(7) 0.0033(4) 1.0775(4) 0.079(3) Uani 1 1 d . . . . .
O2 O 0.2713(7) 0.0491(5) 1.0769(5) 0.099(3) Uani 1 1 d . . . . .
O3 O 0.3256(15) -0.2423(11) 1.0504(17) 0.149(6) Uani 0.5 1 d . U P A 1
O4 O 0.4843(14) 0.0678(11) 0.1774(12) 0.190(8) Uani 1 1 d . . . . .
O5 O 0.9886(10) 0.9339(9) 0.9836(12) 0.187(10) Uani 1 1 d . . . . .
O6 O 0.8476(19) 0.8722(13) 0.0223(16) 0.281(14) Uani 1 1 d . . . . .
C1 C 0.3210(9) 0.0007(6) 1.0726(6) 0.069(3) Uani 1 1 d . . . . .
C2 C 0.2840(7) -0.0680(7) 1.0597(5) 0.066(3) Uani 1 1 d . . . . .
C3 C 0.2867(12) -0.1838(10) 1.0615(14) 0.150(6) Uani 1 1 d . U . . .
C4 C 0.2047(11) -0.1866(10) 1.0323(13) 0.151(6) Uani 1 1 d . U . . .
C5A C 0.1670(11) -0.1315(8) 1.0196(9) 0.121(5) Uani 0.5 1 d . U P . .
H5A H 0.1102 -0.1284 1.0025 0.146 Uiso 0.5 1 d R U P . .
N1B N 0.1670(11) -0.1315(8) 1.0196(9) 0.121(5) Uani 0.5 1 d . U P . .
C6 C 0.2055(8) -0.0717(8) 1.0340(6) 0.084(4) Uani 1 1 d . . . . .
C7 C 0.6671(8) -0.0219(8) 0.9359(5) 0.074(3) Uani 1 1 d . . . . .
H7 H 0.6630 -0.0664 0.9461 0.089 Uiso 1 1 calc R U . . .
C8 C 0.7328(10) -0.0038(8) 0.9024(7) 0.086(4) Uani 1 1 d . . . . .
H8 H 0.7748 -0.0345 0.8915 0.103 Uiso 1 1 calc R U . . .
C9 C 0.7352(10) 0.0625(10) 0.8851(6) 0.092(5) Uani 1 1 d . . . . .
H9 H 0.7768 0.0754 0.8600 0.111 Uiso 1 1 calc R U . . .
C10 C 0.6790(8) 0.1074(7) 0.9039(4) 0.068(3) Uani 1 1 d . . . . .
C11 C 0.6148(7) 0.0848(6) 0.9392(4) 0.057(3) Uani 1 1 d . . . . .
C12 C 0.6827(10) 0.1746(8) 0.8882(7) 0.089(4) Uani 1 1 d . . . . .
H12 H 0.7257 0.1894 0.8647 0.107 Uiso 1 1 calc R U . . .
C13 C 0.6224(11) 0.2174(8) 0.9079(6) 0.092(5) Uani 1 1 d . . . . .
H13 H 0.6240 0.2615 0.8963 0.110 Uiso 1 1 calc R U . . .
C14 C 0.5560(8) 0.1986(6) 0.9460(5) 0.070(3) Uani 1 1 d . . . . .
C15 C 0.5553(8) 0.1312(6) 0.9599(5) 0.066(3) Uani 1 1 d . . . . .
C16 C 0.4954(11) 0.2412(7) 0.9668(8) 0.084(4) Uani 1 1 d . . . . .
H16 H 0.4950 0.2857 0.9562 0.100 Uiso 1 1 calc R U . . .
C17 C 0.4316(10) 0.2175(6) 1.0055(8) 0.094(5) Uani 1 1 d . . . . .
H17 H 0.3902 0.2452 1.0212 0.113 Uiso 1 1 calc R U . . .
C18 C 0.4378(10) 0.1508(6) 1.0167(7) 0.088(4) Uani 1 1 d . . . . .
H18 H 0.3973 0.1337 1.0409 0.105 Uiso 1 1 calc R U . . .

loop_
_atom_site_aniso_label
_atom_site_aniso_U_11
_atom_site_aniso_U_22
_atom_site_aniso_U_33
_atom_site_aniso_U_23
_atom_site_aniso_U_13
_atom_site_aniso_U_12
N1A 0.073(8) 0.057(7) 0.172(15) 0.009(8) 0.034(9) 0.005(6)
Mn1 0.0666(14) 0.0466(12) 0.0716(15) 0.000 0.000 -0.0062(12)
C5B 0.073(8) 0.057(7) 0.172(15) 0.009(8) 0.034(9) 0.005(6)
N2 0.073(6) 0.061(5) 0.066(6) -0.013(5) 0.004(5) -0.004(5)
N3 0.054(5) 0.052(5) 0.088(7) -0.001(5) -0.001(5) -0.005(4)
O1 0.071(6) 0.096(7) 0.071(6) -0.007(4) 0.002(4) -0.019(4)
O2 0.102(7) 0.067(6) 0.128(9) -0.002(6) 0.014(6) 0.003(6)
O3 0.074(6) 0.098(7) 0.277(17) -0.059(9) 0.062(8) -0.028(6)
O4 0.212(18) 0.157(17) 0.20(2) -0.029(16) -0.007(15) -0.022(12)
O5 0.140(12) 0.146(14) 0.27(3) -0.017(15) -0.080(14) 0.029(9)
O6 0.29(2) 0.22(2) 0.33(4) 0.02(2) 0.05(3) 0.18(2)
C1 0.065(7) 0.070(8) 0.071(8) -0.010(6) 0.011(6) -0.013(6)
C2 0.046(5) 0.081(8) 0.070(7) -0.004(6) 0.019(5) -0.011(6)
C3 0.074(6) 0.099(7) 0.278(17) -0.059(9) 0.062(8) -0.027(6)
C4 0.074(6) 0.101(7) 0.278(17) -0.062(9) 0.062(8) -0.029(6)
C5A 0.102(8) 0.104(7) 0.159(14) -0.032(10) 0.061(8) -0.048(7)
N1B 0.102(8) 0.104(7) 0.159(14) -0.032(10) 0.061(8) -0.048(7)
C6 0.063(8) 0.102(10) 0.085(9) -0.018(8) 0.019(6) -0.020(7)
C7 0.074(8) 0.077(8) 0.072(8) -0.010(7) 0.011(7) -0.005(7)
C8 0.089(10) 0.095(11) 0.073(9) -0.020(8) 0.002(7) 0.003(7)
C9 0.090(9) 0.126(14) 0.061(8) 0.004(9) 0.015(7) -0.030(9)
C10 0.074(7) 0.088(9) 0.043(6) -0.013(6) -0.002(5) -0.022(7)
C11 0.064(6) 0.058(6) 0.051(6) 0.002(5) -0.011(5) -0.015(5)
C12 0.076(9) 0.093(10) 0.099(11) 0.020(9) -0.014(8) -0.028(8)
C13 0.101(11) 0.079(9) 0.095(11) 0.037(8) -0.049(9) -0.044(9)
C14 0.077(8) 0.061(7) 0.074(8) 0.018(6) -0.028(6) -0.021(6)
C15 0.074(7) 0.062(7) 0.062(7) 0.000(6) -0.018(5) -0.018(6)
C16 0.095(10) 0.059(7) 0.096(10) 0.011(8) -0.037(8) -0.006(7)
C17 0.093(9) 0.047(6) 0.141(14) -0.007(8) -0.024(9) 0.011(7)
C18 0.088(9) 0.068(8) 0.107(11) 0.003(8) 0.010(8) -0.007(7)

loop_
_atom_type_symbol
_atom_type_description
_atom_type_scat_dispersion_real
_atom_type_scat_dispersion_imag
_atom_type_scat_source
C C 0.0033 0.0016 'International Tables Vol C Tables 4.2.6.8 and 6.1.1.4'
H H 0.0000 0.0000 'International Tables Vol C Tables 4.2.6.8 and 6.1.1.4'
N N 0.0061 0.0033 'International Tables Vol C Tables 4.2.6.8 and 6.1.1.4'
O O 0.0106 0.0060 'International Tables Vol C Tables 4.2.6.8 and 6.1.1.4'
Mn Mn 0.3368 0.7283 'International Tables Vol C Tables 4.2.6.8 and 6.1.1.4'

loop_
_geom_angle_atom_site_label_1
_geom_angle_atom_site_label_2
_geom_angle_atom_site_label_3
_geom_angle
_geom_angle_site_symmetry_1
_geom_angle_site_symmetry_3
C3 N1A C2 116.6(18) . .
C3 N1A H5B 126.5 . .
C2 N1A H5B 116.8 . .
O1 Mn1 O1 89.7(6) 2_655 .
O1 Mn1 N3 102.7(3) 2_655 .
O1 Mn1 N3 95.9(4) . .
O1 Mn1 N3 95.9(4) 2_655 2_655
O1 Mn1 N3 102.7(3) . 2_655
N3 Mn1 N3 153.7(6) . 2_655
O1 Mn1 N2 168.1(3) 2_655 2_655
O1 Mn1 N2 88.7(3) . 2_655
N3 Mn1 N2 89.2(4) . 2_655
N3 Mn1 N2 72.9(4) 2_655 2_655
O1 Mn1 N2 88.7(3) 2_655 .
O1 Mn1 N2 168.1(3) . .
N3 Mn1 N2 72.9(4) . .
N3 Mn1 N2 89.2(4) 2_655 .
N2 Mn1 N2 95.2(5) 2_655 .
C7 N2 C11 118.1(12) . .
C7 N2 Mn1 127.9(10) . .
C11 N2 Mn1 113.8(8) . .
C18 N3 C15 119.1(11) . .
C18 N3 Mn1 124.9(9) . .
C15 N3 Mn1 116.0(8) . .
C1 O1 Mn1 129.1(10) . .
C3 O3 C4 136(2) . 14_545
O2 C1 O1 124.9(12) . .
O2 C1 C2 119.8(12) . .
O1 C1 C2 115.3(12) . .
C6 C2 N1A 119.9(13) . .
C6 C2 C1 118.4(13) . .
N1A C2 C1 121.6(12) . .
O3 C3 N1A 127.1(19) . .
O3 C3 C4 104(2) . .
N1A C3 C4 123(2) . .
C5A C4 C3 118.5(17) . .
C5A C4 O3 136.1(16) . 14_545
C3 C4 O3 99(2) . 14_545
C4 C5A C6 119(2) . .
C4 C5A H5A 124.5 . .
C6 C5A H5A 116.0 . .
C2 C6 C5A 122.9(16) . .
N2 C7 C8 123.4(15) . .
N2 C7 H7 118.3 . .
C8 C7 H7 118.3 . .
C7 C8 C9 117.6(15) . .
C7 C8 H8 121.2 . .
C9 C8 H8 121.2 . .
C10 C9 C8 121.2(13) . .
C10 C9 H9 119.4 . .
C8 C9 H9 119.4 . .
C9 C10 C11 117.2(12) . .
C9 C10 C12 121.7(13) . .
C11 C10 C12 121.1(13) . .
N2 C11 C10 122.4(11) . .
N2 C11 C15 119.3(10) . .
C10 C11 C15 118.4(11) . .
C13 C12 C10 118.6(14) . .
C13 C12 H12 120.7 . .
C10 C12 H12 120.7 . .
C12 C13 C14 123.7(13) . .
C12 C13 H13 118.1 . .
C14 C13 H13 118.1 . .
C16 C14 C15 120.5(13) . .
C16 C14 C13 124.5(13) . .
C15 C14 C13 115.0(14) . .
C11 C15 N3 118.0(10) . .
C11 C15 C14 123.2(12) . .
N3 C15 C14 118.9(12) . .
C14 C16 C17 120.3(12) . .
C14 C16 H16 119.9 . .
C17 C16 H16 119.9 . .
C18 C17 C16 114.1(14) . .
C18 C17 H17 122.9 . .
C16 C17 H17 122.9 . .
N3 C18 C17 127.0(15) . .
N3 C18 H18 116.5 . .
C17 C18 H18 116.5 . .

loop_
_geom_bond_atom_site_label_1
_geom_bond_atom_site_label_2
_geom_bond_distance
_geom_bond_site_symmetry_2
N1A C3 1.36(2) .
N1A C2 1.367(19) .
N1A H5B 0.9619 .
Mn1 O1 2.105(10) 2_655
Mn1 O1 2.105(10) .
Mn1 N3 2.240(10) .
Mn1 N3 2.240(10) 2_655
Mn1 N2 2.328(11) 2_655
Mn1 N2 2.328(11) .
N2 C7 1.310(17) .
N2 C11 1.353(16) .
N3 C18 1.301(17) .
N3 C15 1.393(17) .
O1 C1 1.266(17) .
O2 C1 1.238(16) .
O3 C3 1.34(3) .
O3 C4 1.56(3) 14_545
C1 C2 1.523(18) .
C2 C6 1.37(2) .
C3 C4 1.45(4) .
C4 C5A 1.29(3) .
C4 O3 1.56(3) 14_545
C5A C6 1.383(19) .
C5A H5A 0.9708 .
C7 C8 1.36(2) .
C7 H7 0.9300 .
C8 C9 1.40(2) .
C8 H8 0.9300 .
C9 C10 1.33(2) .
C9 H9 0.9300 .
C10 C11 1.394(16) .
C10 C12 1.40(2) .
C11 C15 1.401(17) .
C12 C13 1.35(2) .
C12 H12 0.9300 .
C13 C14 1.44(2) .
C13 H13 0.9300 .
C14 C16 1.36(2) .
C14 C15 1.393(16) .
C16 C17 1.45(3) .
C16 H16 0.9300 .
C17 C18 1.367(18) .
C17 H17 0.9300 .
C18 H18 0.9300 .

loop_
_geom_torsion_atom_site_label_1
_geom_torsion_atom_site_label_2
_geom_torsion_atom_site_label_3
_geom_torsion_atom_site_label_4
_geom_torsion
_geom_torsion_site_symmetry_1
_geom_torsion_site_symmetry_4
Mn1 O1 C1 O2 -104.5(15) . .
Mn1 O1 C1 C2 74.8(15) . .
C3 N1A C2 C6 1(2) . .
C3 N1A C2 C1 179.1(16) . .
O2 C1 C2 C6 24.3(19) . .
O1 C1 C2 C6 -155.0(13) . .
O2 C1 C2 N1A -154.1(14) . .
O1 C1 C2 N1A 26.5(19) . .
C4 O3 C3 N1A -176(4) 14_545 .
C4 O3 C3 C4 -24(5) 14_545 .
C2 N1A C3 O3 150(3) . .
C2 N1A C3 C4 2(3) . .
O3 C3 C4 C5A -156(3) . .
N1A C3 C4 C5A -2(4) . .
O3 C3 C4 O3 48(2) . 14_545
N1A C3 C4 O3 -158(3) . 14_545
C3 C4 C5A C6 0(3) . .
O3 C4 C5A C6 144(3) 14_545 .
N1A C2 C6 C5A -3(2) . .
C1 C2 C6 C5A 178.8(13) . .
C4 C5A C6 C2 2(3) . .
C11 N2 C7 C8 0.6(19) . .
Mn1 N2 C7 C8 -174.3(11) . .
N2 C7 C8 C9 -3(2) . .
C7 C8 C9 C10 5(2) . .
C8 C9 C10 C11 -3(2) . .
C8 C9 C10 C12 177.7(13) . .
C7 N2 C11 C10 1.1(16) . .
Mn1 N2 C11 C10 176.6(8) . .
C7 N2 C11 C15 -178.0(11) . .
Mn1 N2 C11 C15 -2.4(12) . .
C9 C10 C11 N2 0.4(17) . .
C12 C10 C11 N2 179.2(11) . .
C9 C10 C11 C15 179.5(11) . .
C12 C10 C11 C15 -1.7(16) . .
C9 C10 C12 C13 178.6(13) . .
C11 C10 C12 C13 -0.1(19) . .
C10 C12 C13 C14 2(2) . .
C12 C13 C14 C16 179.2(14) . .
C12 C13 C14 C15 -2.6(17) . .
N2 C11 C15 N3 2.1(15) . .
C10 C11 C15 N3 -177.0(10) . .
N2 C11 C15 C14 -179.5(10) . .
C10 C11 C15 C14 1.4(15) . .
C18 N3 C15 C11 -179.6(11) . .
Mn1 N3 C15 C11 -0.6(13) . .
C18 N3 C15 C14 1.9(17) . .
Mn1 N3 C15 C14 -179.1(8) . .
C16 C14 C15 C11 178.9(11) . .
C13 C14 C15 C11 0.6(15) . .
C16 C14 C15 N3 -2.6(17) . .
C13 C14 C15 N3 179.0(10) . .
C15 C14 C16 C17 3(2) . .
C13 C14 C16 C17 -179.4(12) . .
C14 C16 C17 C18 -2(2) . .
C15 N3 C18 C17 -1(2) . .
Mn1 N3 C18 C17 179.9(12) . .
C16 C17 C18 N3 1(2) . .
